data_4300994
loop_
_publ_author_name
'Withers, Jeffrey R.'
'Ruschmann, Chad'
'Bojang, Pasano'
'Parkin, Sean'
'Holmes, Stephen M.'

_publ_section_title
;
 Synthesis and Structural Characterization of Bi- and Trimetallic
 Octacyanometalate(IV) Complexes:
 [\D,\L-MII(en)3][cis-MII(en)2(OH2)][MIV(CN)8]&#x00B7;2H2O and
 [cis-MII(en)2(OH2)]2[(\m-NC)2MIV(CN)6]&#x00B7;4H2O
 (MII= Mn, Co, Ni; MIV= Mo, W)
;
_journal_coden_ASTM INOCAJ
_journal_issue 2
_journal_name_full 'Inorganic Chemistry'
_journal_page_first 352
_journal_page_last 358
_journal_paper_doi 10.1021/ic048936m
_journal_volume 44
_journal_year 2005
_chemical_formula_sum 'C18 H46 Mo N18 Ni2 O3'
_chemical_formula_weight 776.09
_space_group_IT_number 19
_symmetry_cell_setting orthorhombic
_symmetry_space_group_name_Hall 'P 2ac 2ab'
_symmetry_space_group_name_H-M 'P 21 21 21'
_cell_angle_alpha 90.00
_cell_angle_beta 90.00
_cell_angle_gamma 90.00
_cell_formula_units_Z 4
_cell_length_a 11.5576(4)
_cell_length_b 14.9065(6)
_cell_length_c 18.7669(8)
_cell_measurement_temperature 90.0(2)
_cell_volume 3233.2(2)
_diffrn_ambient_temperature 90.0(2)
_exptl_crystal_density_diffrn 1.594
_cod_duplicate_entry 4308407
_cod_database_code 4300994

loop_
_symmetry_equiv_pos_as_xyz
'x, y, z'
'-x+1/2, -y, z+1/2'
'-x, y+1/2, -z+1/2'
'x+1/2, -y+1/2, -z'

loop_
_atom_site_label
_atom_site_type_symbol
_atom_site_fract_x
_atom_site_fract_y
_atom_site_fract_z
_atom_site_U_iso_or_equiv
_atom_site_adp_type
_atom_site_occupancy
_atom_site_symmetry_multiplicity
_atom_site_calc_flag
_atom_site_refinement_flags
_atom_site_disorder_assembly
_atom_site_disorder_group
Mo1 Mo 0.24256(3) 0.512869(18) 0.608588(14) 0.00916(8) Uani 1 1 d U . .
C1 C 0.2168(3) 0.6066(2) 0.52252(17) 0.0119(8) Uani 1 1 d U . .
N1 N 0.2108(2) 0.6589(2) 0.47818(14) 0.0147(7) Uani 1 1 d U . .
C2 C 0.2473(3) 0.6439(2) 0.65967(16) 0.0122(7) Uani 1 1 d U . .
N2 N 0.2509(3) 0.71362(18) 0.68491(13) 0.0160(7) Uani 1 1 d U . .
C3 C 0.0686(3) 0.5479(3) 0.63964(17) 0.0133(8) Uani 1 1 d U . .
N3 N -0.0257(3) 0.5636(2) 0.65607(16) 0.0211(8) Uani 1 1 d U . .
C4 C 0.3324(3) 0.4937(2) 0.70838(18) 0.0116(8) Uani 1 1 d U . .
N4 N 0.3789(3) 0.4850(2) 0.76167(15) 0.0177(8) Uani 1 1 d U . .
C5 C 0.1677(3) 0.3945(3) 0.65808(18) 0.0128(8) Uani 1 1 d U . .
N5 N 0.1265(3) 0.3322(2) 0.68351(15) 0.0184(8) Uani 1 1 d U . .
C6 C 0.3543(3) 0.4047(3) 0.57151(18) 0.0121(8) Uani 1 1 d U . .
N6 N 0.4133(2) 0.3472(2) 0.55381(16) 0.0190(8) Uani 1 1 d U . .
C7 C 0.1428(3) 0.4459(2) 0.52568(18) 0.0107(8) Uani 1 1 d U . .
N7 N 0.0874(2) 0.4093(2) 0.48442(14) 0.0140(7) Uani 1 1 d U . .
C8 C 0.4116(3) 0.5672(2) 0.58237(18) 0.0127(8) Uani 1 1 d U . .
N8 N 0.4998(2) 0.5951(2) 0.56839(16) 0.0203(8) Uani 1 1 d U . .
Ni1 Ni 0.25995(4) 0.73206(3) 0.38895(2) 0.01232(11) Uani 1 1 d U . .
O1 O 0.2306(2) 0.85606(14) 0.44132(11) 0.0157(6) Uani 1 1 d U . .
H1O1 H 0.2492 0.8408 0.4872 0.024 Uiso 1 1 d R . .
H2O1 H 0.1628 0.8880 0.4500 0.024 Uiso 1 1 d R . .
C9 C 0.4343(3) 0.5908(2) 0.37850(19) 0.0196(9) Uani 1 1 d U . .
H9A H 0.4777 0.5477 0.3485 0.024 Uiso 1 1 calc R . .
H9B H 0.4217 0.5632 0.4258 0.024 Uiso 1 1 calc R . .
N9 N 0.3216(2) 0.6115(2) 0.34494(14) 0.0173(7) Uani 1 1 d U . .
H9C H 0.2699 0.5659 0.3535 0.021 Uiso 1 1 calc R . .
H9D H 0.3305 0.6175 0.2964 0.021 Uiso 1 1 calc R . .
C10 C 0.5029(3) 0.6764(2) 0.3866(2) 0.0221(9) Uani 1 1 d U . .
H10A H 0.5756 0.6644 0.4128 0.026 Uiso 1 1 calc R . .
H10B H 0.5229 0.7008 0.3391 0.026 Uiso 1 1 calc R . .
N10 N 0.4312(2) 0.7418(2) 0.42636(16) 0.0165(7) Uani 1 1 d U . .
H10C H 0.4589 0.7990 0.4193 0.020 Uiso 1 1 calc R . .
H10D H 0.4338 0.7294 0.4744 0.020 Uiso 1 1 calc R . .
C11 C 0.1737(3) 0.8367(3) 0.26906(19) 0.0182(9) Uani 1 1 d U . .
H11A H 0.1802 0.8578 0.2192 0.022 Uiso 1 1 calc R . .
H11B H 0.1450 0.8869 0.2987 0.022 Uiso 1 1 calc R . .
N11 N 0.2883(2) 0.80676(19) 0.29519(14) 0.0145(7) Uani 1 1 d U . .
H11C H 0.3346 0.8555 0.3047 0.017 Uiso 1 1 calc R . .
H11D H 0.3243 0.7718 0.2614 0.017 Uiso 1 1 calc R . .
C12 C 0.0903(3) 0.7586(3) 0.27310(19) 0.0187(10) Uani 1 1 d U . .
H12A H 0.0113 0.7786 0.2602 0.022 Uiso 1 1 calc R . .
H12B H 0.1141 0.7109 0.2395 0.022 Uiso 1 1 calc R . .
N12 N 0.0915(2) 0.7241(2) 0.34667(15) 0.0179(8) Uani 1 1 d U . .
H12C H 0.0669 0.6654 0.3470 0.022 Uiso 1 1 calc R . .
H12D H 0.0416 0.7571 0.3744 0.022 Uiso 1 1 calc R . .
Ni2 Ni 0.27219(4) 1.17470(3) 0.39144(2) 0.01249(11) Uani 1 1 d U . .
C13 C 0.1459(3) 1.0886(3) 0.27443(18) 0.0178(10) Uani 1 1 d U . .
H13A H 0.1278 1.1440 0.2475 0.021 Uiso 1 1 calc R . .
H13B H 0.0938 1.0404 0.2574 0.021 Uiso 1 1 calc R . .
N13 N 0.1267(2) 1.1040(2) 0.35136(14) 0.0158(7) Uani 1 1 d U . .
H13C H 0.1186 1.0501 0.3747 0.019 Uiso 1 1 calc R . .
H13D H 0.0604 1.1370 0.3582 0.019 Uiso 1 1 calc R . .
C14 C 0.2694(3) 1.0623(2) 0.26146(17) 0.0165(9) Uani 1 1 d U . .
H14A H 0.2854 1.0034 0.2838 0.020 Uiso 1 1 calc R . .
H14B H 0.2840 1.0571 0.2096 0.020 Uiso 1 1 calc R . .
N14 N 0.3453(2) 1.1314(2) 0.29249(15) 0.0152(7) Uani 1 1 d U . .
H14C H 0.3517 1.1792 0.2618 0.018 Uiso 1 1 calc R . .
H14D H 0.4180 1.1081 0.3000 0.018 Uiso 1 1 calc R . .
C15 C 0.4271(3) 1.3249(3) 0.36330(18) 0.0199(9) Uani 1 1 d U . .
H15A H 0.4481 1.3046 0.3147 0.024 Uiso 1 1 calc R . .
H15B H 0.4860 1.3686 0.3794 0.024 Uiso 1 1 calc R . .
N15 N 0.4249(2) 1.24730(19) 0.41228(15) 0.0143(7) Uani 1 1 d U . .
H15C H 0.4257 1.2666 0.4588 0.017 Uiso 1 1 calc R . .
H15D H 0.4886 1.2116 0.4049 0.017 Uiso 1 1 calc R . .
C16 C 0.3089(3) 1.3690(3) 0.36202(19) 0.0195(10) Uani 1 1 d U . .
H16A H 0.2937 1.3984 0.4084 0.023 Uiso 1 1 calc R . .
H16B H 0.3067 1.4155 0.3244 0.023 Uiso 1 1 calc R . .
N16 N 0.2191(2) 1.30031(19) 0.34793(14) 0.0164(7) Uani 1 1 d U . .
H16C H 0.2079 1.2947 0.2996 0.020 Uiso 1 1 calc R . .
H16D H 0.1502 1.3177 0.3682 0.020 Uiso 1 1 calc R . .
C17 C 0.2389(3) 1.1508(2) 0.54592(17) 0.0184(8) Uani 1 1 d U . .
H17A H 0.1869 1.1512 0.5879 0.022 Uiso 1 1 calc R . .
H17B H 0.3158 1.1730 0.5609 0.022 Uiso 1 1 calc R . .
N17 N 0.1914(2) 1.2083(2) 0.48927(14) 0.0162(7) Uani 1 1 d U . .
H17C H 0.2048 1.2676 0.4999 0.019 Uiso 1 1 calc R . .
H17D H 0.1127 1.1998 0.4857 0.019 Uiso 1 1 calc R . .
C18 C 0.2491(3) 1.0569(2) 0.51646(16) 0.0178(8) Uani 1 1 d U . .
H18A H 0.2835 1.0165 0.5526 0.021 Uiso 1 1 calc R . .
H18B H 0.1716 1.0336 0.5036 0.021 Uiso 1 1 calc R . .
N18 N 0.3243(2) 1.0609(2) 0.45220(14) 0.0156(7) Uani 1 1 d U . .
H18C H 0.3161 1.0094 0.4257 0.019 Uiso 1 1 calc R . .
H18D H 0.4006 1.0662 0.4654 0.019 Uiso 1 1 calc R . .
O1W O 0.8388(2) 0.66482(17) 0.43065(12) 0.0222(7) Uani 1 1 d U . .
H1W1 H 0.7975 0.7131 0.3930 0.033 Uiso 1 1 d R . .
H2W1 H 0.8573 0.6180 0.3994 0.033 Uiso 1 1 d R . .
O2W O 1.0277(2) 1.02291(17) 0.12072(12) 0.0304(7) Uani 1 1 d U . .
H1W2 H 0.9776 1.0199 0.1598 0.046 Uiso 1 1 d R . .
H2W2 H 1.0014 1.0092 0.0769 0.046 Uiso 1 1 d R . .

loop_
_atom_site_aniso_label
_atom_site_aniso_U_11
_atom_site_aniso_U_22
_atom_site_aniso_U_33
_atom_site_aniso_U_23
_atom_site_aniso_U_13
_atom_site_aniso_U_12
Mo1 0.00852(16) 0.00950(15) 0.00947(15) 0.00022(14) -0.00009(19) -0.00048(14)
C1 0.0084(19) 0.0120(17) 0.0153(17) -0.0044(14) 0.0009(15) 0.0003(15)
N1 0.0131(17) 0.0175(17) 0.0135(15) 0.0015(13) 0.0001(13) -0.0027(14)
C2 0.0085(18) 0.0166(16) 0.0116(17) 0.0029(14) -0.0013(17) 0.0013(17)
N2 0.0177(18) 0.0158(15) 0.0146(16) 0.0000(13) -0.0033(17) -0.0030(17)
C3 0.0152(17) 0.0118(19) 0.0127(18) -0.0004(16) -0.0040(15) -0.0029(16)
N3 0.0164(16) 0.0190(19) 0.0280(18) -0.0033(17) 0.0019(15) -0.0011(15)
C4 0.0103(18) 0.0094(19) 0.0150(17) -0.0006(16) 0.0044(14) 0.0002(16)
N4 0.0143(18) 0.0233(19) 0.0154(16) 0.0011(16) 0.0041(13) -0.0003(16)
C5 0.016(2) 0.0140(18) 0.0086(18) -0.0057(16) -0.0042(15) -0.0012(15)
N5 0.0202(18) 0.0171(18) 0.0178(18) 0.0016(16) -0.0059(15) -0.0028(16)
C6 0.0117(19) 0.0139(18) 0.0106(18) -0.0030(16) -0.0025(15) -0.0018(15)
N6 0.0162(19) 0.0223(19) 0.0185(18) -0.0054(16) -0.0038(15) 0.0040(15)
C7 0.0062(18) 0.0107(19) 0.0153(18) 0.0021(16) 0.0027(14) 0.0007(15)
N7 0.0113(17) 0.0160(18) 0.0146(16) 0.0027(15) -0.0034(14) 0.0010(14)
C8 0.0131(17) 0.0124(19) 0.0128(18) -0.0009(16) 0.0012(15) -0.0036(15)
N8 0.0113(17) 0.0260(19) 0.0237(18) -0.0023(17) 0.0010(14) -0.0044(15)
Ni1 0.0125(3) 0.0114(2) 0.0130(2) 0.0009(2) -0.0013(3) -0.0011(2)
O1 0.0158(14) 0.0145(12) 0.0167(12) 0.0010(10) 0.0012(12) 0.0066(12)
C9 0.018(2) 0.0189(19) 0.022(2) -0.0007(19) 0.0017(17) 0.0083(16)
N9 0.0218(17) 0.0168(16) 0.0134(16) 0.0002(14) -0.0029(13) -0.0006(14)
C10 0.0184(19) 0.021(2) 0.027(2) -0.006(2) 0.0023(19) 0.0017(16)
N10 0.0141(16) 0.0177(17) 0.0176(17) 0.0019(14) 0.0014(13) -0.0027(14)
C11 0.024(2) 0.015(2) 0.016(2) 0.0029(18) -0.0031(17) 0.0009(17)
N11 0.0159(17) 0.0118(16) 0.0159(15) -0.0019(13) -0.0013(13) -0.0003(14)
C12 0.014(2) 0.022(2) 0.020(2) 0.0026(19) -0.0015(17) 0.0006(17)
N12 0.0147(16) 0.0168(18) 0.0223(18) 0.0021(15) -0.0033(14) -0.0010(14)
Ni2 0.0116(3) 0.0130(2) 0.0129(2) 0.0001(2) 0.0005(3) -0.0001(2)
C13 0.0128(19) 0.020(2) 0.020(2) 0.0041(19) -0.0034(17) -0.0045(18)
N13 0.0124(16) 0.0177(17) 0.0174(16) 0.0009(15) 0.0011(13) 0.0002(14)
C14 0.016(2) 0.0130(19) 0.0205(18) -0.0017(15) 0.0009(17) -0.0004(18)
N14 0.0095(16) 0.0162(18) 0.0199(16) -0.0009(14) 0.0011(13) 0.0017(14)
C15 0.0219(19) 0.018(2) 0.020(2) -0.0061(18) 0.0016(17) -0.0062(18)
N15 0.0144(16) 0.0146(16) 0.0140(18) -0.0052(13) -0.0004(13) 0.0035(13)
C16 0.022(2) 0.016(2) 0.021(2) 0.0037(18) 0.0031(17) 0.0003(16)
N16 0.0163(17) 0.0162(15) 0.0167(16) 0.0030(13) 0.0038(14) -0.0001(13)
C17 0.021(2) 0.0203(18) 0.0138(17) 0.0052(15) 0.0035(18) -0.0009(19)
N17 0.0175(18) 0.0151(17) 0.0160(15) -0.0028(13) -0.0002(13) -0.0006(13)
C18 0.018(2) 0.0193(18) 0.0157(17) 0.0034(15) 0.0009(18) -0.004(2)
N18 0.0155(17) 0.0167(16) 0.0145(15) -0.0018(14) -0.0024(13) 0.0009(14)
O1W 0.0315(16) 0.0185(15) 0.0167(14) 0.0031(13) 0.0050(12) 0.0075(14)
O2W 0.0280(15) 0.0496(18) 0.0134(14) -0.0098(15) 0.0032(12) -0.0169(14)

loop_
_geom_bond_atom_site_label_1
_geom_bond_atom_site_label_2
_geom_bond_distance
_geom_bond_site_symmetry_2
_geom_bond_publ_flag
Mo1 C1 2.156(4) . ?
Mo1 C3 2.158(4) . ?
Mo1 C4 2.160(4) . ?
Mo1 C8 2.172(4) . ?
Mo1 C5 2.174(4) . ?
Mo1 C2 2.176(3) . ?
Mo1 C7 2.178(4) . ?
Mo1 C6 2.180(4) . ?
C1 N1 1.143(4) . ?
N1 Ni1 2.077(3) . ?
C2 N2 1.144(4) . ?
C3 N3 1.156(4) . ?
C4 N4 1.143(4) . ?
C5 N5 1.147(4) . ?
C6 N6 1.144(4) . ?
C7 N7 1.143(4) . ?
C8 N8 1.132(4) . ?
Ni1 N9 2.102(3) . ?
Ni1 N10 2.105(3) . ?
Ni1 N12 2.105(3) . ?
Ni1 N11 2.108(3) . ?
Ni1 O1 2.121(2) . ?
O1 H1O1 0.9166 . ?
O1 H2O1 0.9313 . ?
C9 N9 1.479(4) . ?
C9 C10 1.509(4) . ?
C9 H9A 0.9900 . ?
C9 H9B 0.9900 . ?
N9 H9C 0.9200 . ?
N9 H9D 0.9200 . ?
C10 N10 1.482(4) . ?
C10 H10A 0.9900 . ?
C10 H10B 0.9900 . ?
N10 H10C 0.9200 . ?
N10 H10D 0.9200 . ?
C11 N11 1.482(4) . ?
C11 C12 1.512(5) . ?
C11 H11A 0.9900 . ?
C11 H11B 0.9900 . ?
N11 H11C 0.9200 . ?
N11 H11D 0.9200 . ?
C12 N12 1.474(4) . ?
C12 H12A 0.9900 . ?
C12 H12B 0.9900 . ?
N12 H12C 0.9200 . ?
N12 H12D 0.9200 . ?
Ni2 N15 2.107(3) . ?
Ni2 N17 2.120(3) . ?
Ni2 N13 2.123(3) . ?
Ni2 N18 2.131(3) . ?
Ni2 N16 2.133(3) . ?
Ni2 N14 2.140(3) . ?
C13 N13 1.479(4) . ?
C13 C14 1.500(5) . ?
C13 H13A 0.9900 . ?
C13 H13B 0.9900 . ?
N13 H13C 0.9200 . ?
N13 H13D 0.9200 . ?
C14 N14 1.473(4) . ?
C14 H14A 0.9900 . ?
C14 H14B 0.9900 . ?
N14 H14C 0.9200 . ?
N14 H14D 0.9200 . ?
C15 N15 1.477(4) . ?
C15 C16 1.516(5) . ?
C15 H15A 0.9900 . ?
C15 H15B 0.9900 . ?
N15 H15C 0.9200 . ?
N15 H15D 0.9200 . ?
C16 N16 1.481(4) . ?
C16 H16A 0.9900 . ?
C16 H16B 0.9900 . ?
N16 H16C 0.9200 . ?
N16 H16D 0.9200 . ?
C17 N17 1.472(4) . ?
C17 C18 1.510(4) . ?
C17 H17A 0.9900 . ?
C17 H17B 0.9900 . ?
N17 H17C 0.9200 . ?
N17 H17D 0.9200 . ?
C18 N18 1.488(4) . ?
C18 H18A 0.9900 . ?
C18 H18B 0.9900 . ?
N18 H18C 0.9200 . ?
N18 H18D 0.9200 . ?
O1W H1W1 1.1164 . ?
O1W H2W1 0.9370 . ?
O2W H1W2 0.9364 . ?
O2W H2W2 0.9000 . ?
